data_7058039
loop_
_publ_author_name
'Kamble, Rohit B.'
'Chavan, Santosh S.'
'Suryavanshi, Gurunath'

_publ_section_title
;
 An efficient heterogeneous copper fluorapatite (CuFAP)-catalysed
 oxidative synthesis of diaryl sulfone under mild ligand- and base-free
 conditions
;
_journal_issue 3
_journal_name_full 'New Journal of Chemistry'
_journal_page_first 1632
_journal_paper_doi 10.1039/C8NJ04845B
_journal_volume 43
_journal_year 2019
_chemical_formula_moiety 'C12 H10 O2 S'
_chemical_formula_sum 'C12 H10 O2 S'
_chemical_formula_weight 218.26
_space_group_crystal_system monoclinic
_space_group_IT_number 14
_space_group_name_Hall '-P 2ybc'
_space_group_name_H-M_alt 'P 1 21/c 1'
_symmetry_space_group_name_Hall '-P 2ybc'
_symmetry_space_group_name_H-M 'P 1 21/c 1'
_atom_sites_solution_hydrogens geom
_audit_creation_method SHELXL-2017/1
_audit_update_record
;
2018-08-17 deposited with the CCDC.
2018-12-11 downloaded from the CCDC.
;
_cell_angle_alpha 90
_cell_angle_beta 96.36(3)
_cell_angle_gamma 90
_cell_formula_units_Z 4
_cell_length_a 11.272(5)
_cell_length_b 7.645(6)
_cell_length_c 12.120(8)
_cell_measurement_reflns_used 9980
_cell_measurement_temperature 100(2)
_cell_measurement_theta_max 30.49
_cell_measurement_theta_min 3.16
_cell_volume 1038.0(12)
_computing_structure_refinement 'SHELXL-2017/1 (Sheldrick, 2017)'
_computing_structure_solution 'SHELXT 2014/5 (Sheldrick, 2014)'
_diffrn_ambient_temperature 100(2)
_diffrn_measured_fraction_theta_full 0.992
_diffrn_measured_fraction_theta_max 0.810
_diffrn_measurement_device_type 'Bruker APEX-II CCD'
_diffrn_measurement_method '\f and \w scans'
_diffrn_radiation_type MoK\a
_diffrn_radiation_wavelength 0.71073
_diffrn_reflns_av_R_equivalents 0.0298
_diffrn_reflns_av_unetI/netI 0.0217
_diffrn_reflns_Laue_measured_fraction_full 0.992
_diffrn_reflns_Laue_measured_fraction_max 0.810
_diffrn_reflns_limit_h_max 17
_diffrn_reflns_limit_h_min -17
_diffrn_reflns_limit_k_max 10
_diffrn_reflns_limit_k_min -10
_diffrn_reflns_limit_l_max 16
_diffrn_reflns_limit_l_min -16
_diffrn_reflns_number 18545
_diffrn_reflns_point_group_measured_fraction_full 0.992
_diffrn_reflns_point_group_measured_fraction_max 0.810
_diffrn_reflns_theta_full 25.242
_diffrn_reflns_theta_max 32.769
_diffrn_reflns_theta_min 3.226
_diffrn_source 'sealed tube'
_exptl_absorpt_coefficient_mu 0.286
_exptl_absorpt_correction_T_max 0.918
_exptl_absorpt_correction_T_min 0.872
_exptl_absorpt_correction_type multi-scan
_exptl_crystal_colour White
_exptl_crystal_density_diffrn 1.397
_exptl_crystal_description Cube
_exptl_crystal_F_000 456
_exptl_crystal_size_max 0.5
_exptl_crystal_size_mid 0.4
_exptl_crystal_size_min 0.3
_refine_diff_density_max 0.448
_refine_diff_density_min -0.466
_refine_diff_density_rms 0.067
_refine_ls_extinction_method none
_refine_ls_goodness_of_fit_ref 1.115
_refine_ls_hydrogen_treatment constr
_refine_ls_matrix_type full
_refine_ls_number_parameters 136
_refine_ls_number_reflns 3112
_refine_ls_number_restraints 0
_refine_ls_restrained_S_all 1.115
_refine_ls_R_factor_all 0.0475
_refine_ls_R_factor_gt 0.0391
_refine_ls_shift/su_max 0.000
_refine_ls_shift/su_mean 0.000
_refine_ls_structure_factor_coef Fsqd
_refine_ls_weighting_details 'w=1/[\s^2^(Fo^2^)+(0.0386P)^2^+0.8595P] where P=(Fo^2^+2Fc^2^)/3'
_refine_ls_weighting_scheme calc
_refine_ls_wR_factor_gt 0.0954
_refine_ls_wR_factor_ref 0.1028
_reflns_Friedel_coverage 0.000
_reflns_number_gt 2706
_reflns_number_total 3112
_reflns_threshold_expression 'I > 2\s(I)'
_cod_data_source_file c8nj04845b2.cif
_cod_data_source_block Diphenylsulfone
_cod_depositor_comments 'Adding full bibliography for 7058039.cif.'
_cod_original_cell_volume 1038.0(11)
_cod_database_code 7058039
_shelx_shelxl_version_number 2017/1
_shelx_space_group_comment
;
The symmetry employed for this shelxl refinement is uniquely defined
by the following loop, which should always be used as a source of
symmetry information in preference to the above space-group names.
They are only intended as comments.
;
_shelx_estimated_absorpt_t_min 0.872
_shelx_estimated_absorpt_t_max 0.918

loop_
_space_group_symop_operation_xyz
'x, y, z'
'-x, y+1/2, -z+1/2'
'-x, -y, -z'
'x, -y-1/2, z-1/2'

loop_
_atom_site_label
_atom_site_type_symbol
_atom_site_fract_x
_atom_site_fract_y
_atom_site_fract_z
_atom_site_U_iso_or_equiv
_atom_site_adp_type
_atom_site_occupancy
_atom_site_site_symmetry_order
_atom_site_calc_flag
_atom_site_refinement_flags_posn
_atom_site_refinement_flags_adp
S1 S 0.75728(3) 0.14889(4) 0.82490(3) 0.01655(10) Uani 1 1 d . .
O1 O 0.80591(9) 0.31895(14) 0.85235(10) 0.0245(2) Uani 1 1 d . .
O2 O 0.76039(9) 0.07722(16) 0.70637(9) 0.0234(2) Uani 1 1 d . .
C7 C 0.58936(12) 0.25402(19) 0.95338(12) 0.0181(3) Uani 1 1 d . .
H7 H 0.649400 0.310519 0.998784 0.022 Uiso 1 1 calc R U
C3 C 0.91340(11) -0.2438(2) 1.09492(13) 0.0217(3) Uani 1 1 d . .
H3 H 0.944029 -0.326336 1.146785 0.026 Uiso 1 1 calc R U
C11 C 0.53649(11) 0.06643(18) 0.78121(12) 0.0180(3) Uani 1 1 d . .
H11 H 0.559251 0.004835 0.720822 0.022 Uiso 1 1 calc R U
C5 C 0.86035(11) 0.05416(18) 1.04430(12) 0.0174(3) Uani 1 1 d . .
H5 H 0.855299 0.171801 1.062745 0.021 Uiso 1 1 calc R U
C8 C 0.47839(12) 0.25960(19) 0.97580(12) 0.0195(3) Uani 1 1 d . .
H8 H 0.455782 0.317851 1.037505 0.023 Uiso 1 1 calc R U
C6 C 0.81994(11) -0.00348(17) 0.92985(11) 0.0152(2) Uani 1 1 d . .
C10 C 0.42555(12) 0.07562(19) 0.80404(13) 0.0210(3) Uani 1 1 d . .
H10 H 0.365289 0.020245 0.758260 0.025 Uiso 1 1 calc R U
C1 C 0.82506(11) -0.17931(18) 0.89706(12) 0.0182(3) Uani 1 1 d . .
H1 H 0.799113 -0.215233 0.825109 0.022 Uiso 1 1 calc R U
C12 C 0.61673(11) 0.15694(17) 0.85534(11) 0.0148(2) Uani 1 1 d . .
C9 C 0.39684(12) 0.17229(19) 0.90080(13) 0.0201(3) Uani 1 1 d . .
H9 H 0.317064 0.176065 0.913664 0.024 Uiso 1 1 calc R U
C2 C 0.87256(12) -0.29993(19) 0.98089(14) 0.0220(3) Uani 1 1 d . .
H2 H 0.877789 -0.417646 0.962703 0.026 Uiso 1 1 calc R U
C4 C 0.90698(11) -0.0682(2) 1.12679(12) 0.0203(3) Uani 1 1 d . .
H4 H 0.932175 -0.032699 1.199000 0.024 Uiso 1 1 calc R U

loop_
_atom_site_aniso_label
_atom_site_aniso_U_11
_atom_site_aniso_U_22
_atom_site_aniso_U_33
_atom_site_aniso_U_23
_atom_site_aniso_U_13
_atom_site_aniso_U_12
S1 0.01307(14) 0.01754(17) 0.01946(18) 0.00299(12) 0.00361(11) 0.00032(10)
O1 0.0155(4) 0.0184(5) 0.0399(7) 0.0060(4) 0.0038(4) -0.0025(4)
O2 0.0200(4) 0.0311(6) 0.0200(5) 0.0023(4) 0.0064(4) 0.0051(4)
C7 0.0159(5) 0.0198(6) 0.0181(6) -0.0017(5) 0.0002(5) 0.0008(4)
C3 0.0127(5) 0.0236(7) 0.0289(8) 0.0077(6) 0.0028(5) 0.0021(5)
C11 0.0162(5) 0.0174(6) 0.0201(6) -0.0024(5) 0.0005(5) 0.0003(4)
C5 0.0133(5) 0.0181(6) 0.0209(7) -0.0023(5) 0.0027(4) -0.0020(4)
C8 0.0177(6) 0.0229(7) 0.0184(7) -0.0002(5) 0.0039(5) 0.0029(5)
C6 0.0112(5) 0.0156(6) 0.0190(6) 0.0007(5) 0.0029(4) -0.0003(4)
C10 0.0145(5) 0.0182(6) 0.0295(8) 0.0000(5) -0.0008(5) -0.0021(4)
C1 0.0150(5) 0.0186(6) 0.0213(7) -0.0023(5) 0.0031(5) -0.0009(4)
C12 0.0123(5) 0.0148(6) 0.0173(6) 0.0019(5) 0.0017(4) 0.0003(4)
C9 0.0141(5) 0.0207(6) 0.0260(7) 0.0056(5) 0.0040(5) -0.0004(4)
C2 0.0174(5) 0.0158(6) 0.0333(8) 0.0006(6) 0.0051(5) 0.0017(5)
C4 0.0130(5) 0.0260(7) 0.0216(7) 0.0009(5) 0.0008(5) -0.0021(5)

loop_
_atom_type_symbol
_atom_type_description
_atom_type_scat_dispersion_real
_atom_type_scat_dispersion_imag
_atom_type_scat_source
C C 0.0033 0.0016 'International Tables Vol C Tables 4.2.6.8 and 6.1.1.4'
H H 0.0000 0.0000 'International Tables Vol C Tables 4.2.6.8 and 6.1.1.4'
O O 0.0106 0.0060 'International Tables Vol C Tables 4.2.6.8 and 6.1.1.4'
S S 0.1246 0.1234 'International Tables Vol C Tables 4.2.6.8 and 6.1.1.4'

loop_
_geom_angle_atom_site_label_1
_geom_angle_atom_site_label_2
_geom_angle_atom_site_label_3
_geom_angle
O1 S1 O2 119.36(7)
O1 S1 C12 105.25(7)
O2 S1 C12 109.86(7)
O1 S1 C6 108.11(8)
O2 S1 C6 112.26(8)
C12 S1 C6 100.06(7)
C8 C7 C12 118.51(13)
C8 C7 H7 120.7
C12 C7 H7 120.7
C4 C3 C2 121.22(13)
C4 C3 H3 119.4
C2 C3 H3 119.4
C10 C11 C12 113.89(13)
C10 C11 H11 123.1
C12 C11 H11 123.1
C4 C5 C6 120.91(13)
C4 C5 H5 119.5
C6 C5 H5 119.5
C7 C8 C9 115.23(14)
C7 C8 H8 122.4
C9 C8 H8 122.4
C1 C6 C5 122.19(12)
C1 C6 S1 116.24(11)
C5 C6 S1 121.55(11)
C11 C10 C9 120.01(13)
C11 C10 H10 120.0
C9 C10 H10 120.0
C6 C1 C2 116.07(14)
C6 C1 H1 122.0
C2 C1 H1 122.0
C11 C12 C7 126.74(12)
C11 C12 S1 113.94(11)
C7 C12 S1 119.32(10)
C8 C9 C10 125.59(13)
C8 C9 H9 117.2
C10 C9 H9 117.2
C1 C2 C3 122.15(14)
C1 C2 H2 118.9
C3 C2 H2 118.9
C3 C4 C5 117.47(14)
C3 C4 H4 121.3
C5 C4 H4 121.3

loop_
_geom_bond_atom_site_label_1
_geom_bond_atom_site_label_2
_geom_bond_distance
S1 O1 1.4356(14)
S1 O2 1.5417(14)
S1 C12 1.6671(15)
S1 C6 1.8096(16)
C7 C8 1.3098(19)
C7 C12 1.463(2)
C7 H7 0.9300
C3 C4 1.401(2)
C3 C2 1.471(2)
C3 H3 0.9300
C11 C10 1.3124(19)
C11 C12 1.3870(19)
C11 H11 0.9300
C5 C4 1.426(2)
C5 C6 1.478(2)
C5 H5 0.9300
C8 C9 1.390(2)
C8 H8 0.9300
C6 C1 1.405(2)
C10 C9 1.453(2)
C10 H10 0.9300
C1 C2 1.431(2)
C1 H1 0.9300
C9 H9 0.9300
C2 H2 0.9300
C4 H4 0.9300

loop_
_geom_torsion_atom_site_label_1
_geom_torsion_atom_site_label_2
_geom_torsion_atom_site_label_3
_geom_torsion_atom_site_label_4
_geom_torsion
C12 C7 C8 C9 -0.9(2)
C4 C5 C6 C1 0.16(19)
C4 C5 C6 S1 178.53(9)
O1 S1 C6 C1 -154.29(10)
O2 S1 C6 C1 -20.56(12)
C12 S1 C6 C1 95.88(11)
O1 S1 C6 C5 27.25(12)
O2 S1 C6 C5 160.98(10)
C12 S1 C6 C5 -82.57(11)
C12 C11 C10 C9 -0.9(2)
C5 C6 C1 C2 -0.40(18)
S1 C6 C1 C2 -178.84(9)
C10 C11 C12 C7 1.3(2)
C10 C11 C12 S1 -178.77(11)
C8 C7 C12 C11 -0.4(2)
C8 C7 C12 S1 179.72(11)
O1 S1 C12 C11 142.54(11)
O2 S1 C12 C11 12.84(12)
C6 S1 C12 C11 -105.40(12)
O1 S1 C12 C7 -37.53(12)
O2 S1 C12 C7 -167.23(10)
C6 S1 C12 C7 74.53(13)
C7 C8 C9 C10 1.3(2)
C11 C10 C9 C8 -0.4(2)
C6 C1 C2 C3 0.18(19)
C4 C3 C2 C1 0.3(2)
C2 C3 C4 C5 -0.53(19)
C6 C5 C4 C3 0.31(18)
